data_8106998
loop_
_publ_author_name
'Wang, Xiao-Ning'
'Li, Fei-Fei'

_publ_section_title
;
 Crystal structure of
 poly[(5-carboxy-2,6-dimethylpyridinium-3-carboxylato-\kO)tris(\m2-2,6-dimethylpyridinium-3,5-dicarboxylato-\k3
 O,O&#x2032;:O&#x2032;&#x2032;)erbium(III)], C36H33ErN4O16
;
_journal_issue 3
_journal_name_full 'Zeitschrift f\"ur Kristallographie - New Crystal Structures'
_journal_page_first 759
_journal_page_last 761
_journal_paper_doi 10.1515/ncrs-2015-0259
_journal_volume 231
_journal_year 2016
_chemical_formula_sum 'C36 H33 Er N4 O16'
_chemical_formula_weight 944.93
_space_group_IT_number 15
_space_group_name_Hall '-C 2yc'
_space_group_name_H-M_alt 'C 1 2/c 1'
_symmetry_cell_setting monoclinic
_symmetry_space_group_name_H-M 'C 1 2/c 1'
_atom_sites_solution_hydrogens geom
_atom_sites_solution_primary direct
_atom_sites_solution_secondary difmap
_cell_angle_alpha 90.00
_cell_angle_beta 95.687(2)
_cell_angle_gamma 90.00
_cell_formula_units_Z 4
_cell_length_a 13.828(3)
_cell_length_b 15.892(3)
_cell_length_c 15.634(3)
_cell_measurement_reflns_used 5327
_cell_measurement_temperature 296(2)
_cell_measurement_theta_max 27.70
_cell_measurement_theta_min 2.44
_cell_volume 3418.7(12)
_computing_cell_refinement 'Bruker SMART'
_computing_data_collection 'Bruker SMART'
_computing_data_reduction 'Bruker SAINT'
_computing_molecular_graphics 'Bruker SHELXTL'
_computing_publication_material 'Bruker SHELXTL'
_computing_structure_refinement 'SHELXL-97 (Sheldrick, 1997)'
_computing_structure_solution 'SHELXS-97 (Sheldrick, 1990)'
_diffrn_ambient_temperature 296(2)
_diffrn_measured_fraction_theta_full 0.999
_diffrn_measured_fraction_theta_max 0.999
_diffrn_measurement_device_type 'CCD area detector'
_diffrn_measurement_method 'phi and omega scans'
_diffrn_radiation_monochromator graphite
_diffrn_radiation_source 'fine-focus sealed tube'
_diffrn_radiation_type MoK\a
_diffrn_radiation_wavelength 0.71073
_diffrn_reflns_av_R_equivalents 0.0314
_diffrn_reflns_av_sigmaI/netI 0.0299
_diffrn_reflns_limit_h_max 16
_diffrn_reflns_limit_h_min -16
_diffrn_reflns_limit_k_max 19
_diffrn_reflns_limit_k_min -19
_diffrn_reflns_limit_l_max 18
_diffrn_reflns_limit_l_min -18
_diffrn_reflns_number 11532
_diffrn_reflns_theta_full 25.50
_diffrn_reflns_theta_max 25.50
_diffrn_reflns_theta_min 2.44
_diffrn_standards_decay_% 0
_diffrn_standards_interval_count 0
_diffrn_standards_interval_time 0
_diffrn_standards_number 0
_exptl_absorpt_coefficient_mu 2.543
_exptl_absorpt_correction_T_max 0.5577
_exptl_absorpt_correction_T_min 0.4220
_exptl_absorpt_correction_type multi-scan
_exptl_absorpt_process_details sadabs
_exptl_crystal_colour colourless
_exptl_crystal_density_diffrn 1.836
_exptl_crystal_density_method 'not measured'
_exptl_crystal_description block
_exptl_crystal_F_000 1892
_exptl_crystal_size_max 0.41
_exptl_crystal_size_mid 0.32
_exptl_crystal_size_min 0.26
_refine_diff_density_max 0.438
_refine_diff_density_min -0.434
_refine_diff_density_rms 0.079
_refine_ls_extinction_method none
_refine_ls_goodness_of_fit_ref 1.061
_refine_ls_hydrogen_treatment constr
_refine_ls_matrix_type full
_refine_ls_number_parameters 262
_refine_ls_number_reflns 3180
_refine_ls_number_restraints 0
_refine_ls_restrained_S_all 1.061
_refine_ls_R_factor_all 0.0245
_refine_ls_R_factor_gt 0.0216
_refine_ls_shift/su_max 0.004
_refine_ls_shift/su_mean 0.000
_refine_ls_structure_factor_coef Fsqd
_refine_ls_weighting_details 'calc w=1/[\s^2^(Fo^2^)+(0.0211P)^2^+5.2596P] where P=(Fo^2^+2Fc^2^)/3'
_refine_ls_weighting_scheme calc
_refine_ls_wR_factor_gt 0.0490
_refine_ls_wR_factor_ref 0.0501
_reflns_number_gt 2958
_reflns_number_total 3180
_reflns_threshold_expression >2sigma(I)
_cod_data_source_file suppl_ncrs-2015-0259_suppl.cif
_cod_data_source_block t
_cod_depositor_comments
;
The following automatic conversions were performed:

data item '_symmetry_cell_setting' value 'Monoclinic' was changed to
'monoclinic' in accordance with the built-in table derived from the
CIF Core dictionary named 'cif_core.dic' version 2.4.5 last updated
on 2014-11-21.

Automatic conversion script
Id: cif_fix_values 8738 2021-04-28 16:35:53Z antanas 
;
_cod_original_sg_symbol_H-M C2/c
_cod_original_formula_sum 'C36 H33 Er1 N4 O16'
_cod_database_code 8106998

loop_
_symmetry_equiv_pos_as_xyz
'x, y, z'
'-x, y, -z+1/2'
'x+1/2, y+1/2, z'
'-x+1/2, y+1/2, -z+1/2'
'-x, -y, -z'
'x, -y, z-1/2'
'-x+1/2, -y+1/2, -z'
'x+1/2, -y+1/2, z-1/2'

loop_
_atom_site_label
_atom_site_type_symbol
_atom_site_fract_x
_atom_site_fract_y
_atom_site_fract_z
_atom_site_U_iso_or_equiv
_atom_site_adp_type
_atom_site_occupancy
_atom_site_symmetry_multiplicity
_atom_site_calc_flag
_atom_site_refinement_flags
_atom_site_disorder_assembly
_atom_site_disorder_group
Er1 Er 0.0000 0.581740(11) 0.2500 0.01591(7) Uani 1 2 d S . .
N1 N 0.22926(17) 0.61238(15) -0.05512(14) 0.0210(5) Uani 1 1 d . . .
H1 H 0.2279 0.5986 -0.1084 0.025 Uiso 1 1 calc R . .
N2 N 0.33987(16) 0.34314(15) 0.05715(14) 0.0207(5) Uani 1 1 d . . .
H2 H 0.3940 0.3162 0.0591 0.025 Uiso 1 1 calc R . .
O1 O 0.05034(14) 0.68778(12) 0.16798(12) 0.0240(4) Uani 1 1 d . . .
O2 O 0.01010(15) 0.75772(15) 0.04625(13) 0.0348(5) Uani 1 1 d . . .
O3 O 0.42178(16) 0.65039(14) 0.20402(14) 0.0364(6) Uani 1 1 d . . .
H7D H 0.5000 0.6419 0.2500 0.044 Uiso 1 2 d SR . .
O4 O 0.45028(19) 0.53208(17) 0.13443(16) 0.0494(7) Uani 1 1 d . . .
O5 O 0.10554(15) 0.48660(14) 0.20110(12) 0.0300(5) Uani 1 1 d . . .
O6 O 0.23220(17) 0.43361(18) 0.28111(14) 0.0477(7) Uani 1 1 d . . .
O7 O 0.15243(14) 0.36857(14) -0.17395(12) 0.0288(5) Uani 1 1 d . . .
O8 O 0.06653(14) 0.45883(13) -0.10606(12) 0.0254(5) Uani 1 1 d . . .
C1 C 0.1846(2) 0.44720(19) 0.21198(18) 0.0219(6) Uani 1 1 d . . .
C2 C 0.22424(19) 0.41404(17) 0.13084(17) 0.0182(6) Uani 1 1 d . . .
C3 C 0.3119(2) 0.37023(17) 0.13279(17) 0.0202(6) Uani 1 1 d . . .
C4 C 0.2909(2) 0.35431(17) -0.02162(17) 0.0194(6) Uani 1 1 d . . .
C5 C 0.20223(19) 0.39611(16) -0.02499(17) 0.0177(6) Uani 1 1 d . . .
C6 C 0.1716(2) 0.42665(17) 0.05130(17) 0.0183(6) Uani 1 1 d . . .
H6 H 0.1136 0.4567 0.0490 0.022 Uiso 1 1 calc R . .
C7 C 0.1373(2) 0.40921(18) -0.10757(18) 0.0205(6) Uani 1 1 d . . .
C8 C 0.3801(2) 0.3487(2) 0.20971(19) 0.0334(8) Uani 1 1 d . . .
H8A H 0.4310 0.3133 0.1927 0.050 Uiso 1 1 calc R . .
H8B H 0.3454 0.3197 0.2510 0.050 Uiso 1 1 calc R . .
H8C H 0.4078 0.3995 0.2349 0.050 Uiso 1 1 calc R . .
C9 C 0.3402(2) 0.3217(2) -0.09651(19) 0.0299(7) Uani 1 1 d . . .
H9A H 0.4016 0.2972 -0.0760 0.045 Uiso 1 1 calc R . .
H9B H 0.3504 0.3672 -0.1349 0.045 Uiso 1 1 calc R . .
H9C H 0.2999 0.2797 -0.1264 0.045 Uiso 1 1 calc R . .
C10 C 0.0620(2) 0.70823(17) 0.09221(18) 0.0197(6) Uani 1 1 d . . .
C11 C 0.14953(19) 0.67007(17) 0.05603(17) 0.0191(6) Uani 1 1 d . . .
C12 C 0.2325(2) 0.65254(17) 0.11132(17) 0.0206(6) Uani 1 1 d . . .
H12 H 0.2329 0.6658 0.1693 0.025 Uiso 1 1 calc R . .
C13 C 0.3149(2) 0.61577(18) 0.08248(18) 0.0199(6) Uani 1 1 d . . .
C14 C 0.3115(2) 0.59486(17) -0.00450(18) 0.0211(6) Uani 1 1 d . . .
C15 C 0.14902(19) 0.64937(17) -0.03032(17) 0.0188(6) Uani 1 1 d . . .
C16 C 0.4041(2) 0.59604(19) 0.14454(19) 0.0260(7) Uani 1 1 d . . .
C17 C 0.3910(2) 0.5543(2) -0.0481(2) 0.0304(7) Uani 1 1 d . . .
H17A H 0.3682 0.5427 -0.1069 0.046 Uiso 1 1 calc R . .
H17B H 0.4098 0.5026 -0.0193 0.046 Uiso 1 1 calc R . .
H17C H 0.4459 0.5914 -0.0460 0.046 Uiso 1 1 calc R . .
C18 C 0.0668(2) 0.6616(2) -0.10014(18) 0.0275(7) Uani 1 1 d . . .
H18A H 0.0730 0.7156 -0.1266 0.041 Uiso 1 1 calc R . .
H18B H 0.0059 0.6587 -0.0756 0.041 Uiso 1 1 calc R . .
H18C H 0.0691 0.6182 -0.1426 0.041 Uiso 1 1 calc R . .

loop_
_atom_site_aniso_label
_atom_site_aniso_U_11
_atom_site_aniso_U_22
_atom_site_aniso_U_33
_atom_site_aniso_U_23
_atom_site_aniso_U_13
_atom_site_aniso_U_12
Er1 0.01410(10) 0.02230(10) 0.01102(10) 0.000 -0.00038(6) 0.000
N1 0.0233(13) 0.0266(13) 0.0124(11) -0.0021(10) -0.0014(10) 0.0018(11)
N2 0.0154(12) 0.0251(13) 0.0209(13) 0.0006(10) -0.0018(10) 0.0090(10)
O1 0.0246(11) 0.0288(11) 0.0190(10) 0.0031(8) 0.0052(8) -0.0003(9)
O2 0.0320(12) 0.0476(14) 0.0252(11) 0.0112(10) 0.0051(9) 0.0216(11)
O3 0.0331(13) 0.0401(13) 0.0319(12) -0.0080(11) -0.0172(10) 0.0071(11)
O4 0.0486(15) 0.0559(17) 0.0402(14) -0.0110(12) -0.0134(12) 0.0321(14)
O5 0.0256(11) 0.0414(13) 0.0222(11) -0.0047(10) -0.0024(9) 0.0152(10)
O6 0.0370(14) 0.090(2) 0.0159(12) 0.0065(12) 0.0000(10) 0.0284(14)
O7 0.0241(11) 0.0427(13) 0.0185(11) -0.0073(10) -0.0030(9) 0.0076(10)
O8 0.0236(11) 0.0299(11) 0.0209(11) -0.0024(9) -0.0065(9) 0.0085(9)
C1 0.0192(14) 0.0286(16) 0.0181(15) 0.0024(12) 0.0029(12) 0.0018(13)
C2 0.0162(13) 0.0203(14) 0.0176(14) 0.0018(12) -0.0007(11) 0.0012(12)
C3 0.0199(14) 0.0208(15) 0.0190(14) 0.0008(12) -0.0029(12) 0.0019(12)
C4 0.0191(14) 0.0205(14) 0.0178(14) 0.0003(11) -0.0016(11) 0.0004(12)
C5 0.0170(14) 0.0169(14) 0.0187(14) 0.0016(11) -0.0013(11) 0.0004(11)
C6 0.0149(13) 0.0190(14) 0.0207(14) 0.0021(11) 0.0000(11) 0.0018(11)
C7 0.0167(14) 0.0258(15) 0.0180(14) 0.0006(12) -0.0026(11) -0.0013(12)
C8 0.0297(17) 0.049(2) 0.0196(16) -0.0013(14) -0.0076(13) 0.0196(16)
C9 0.0239(16) 0.0425(19) 0.0230(16) -0.0049(14) 0.0009(13) 0.0083(15)
C10 0.0172(14) 0.0218(15) 0.0196(15) -0.0020(12) 0.0000(11) -0.0018(12)
C11 0.0172(14) 0.0190(14) 0.0211(15) 0.0029(12) 0.0018(12) 0.0000(12)
C12 0.0225(15) 0.0242(15) 0.0148(14) 0.0012(11) -0.0003(12) 0.0013(12)
C13 0.0177(14) 0.0208(14) 0.0208(15) 0.0017(12) 0.0006(12) 0.0005(12)
C14 0.0177(14) 0.0235(16) 0.0221(15) 0.0005(12) 0.0020(12) 0.0007(12)
C15 0.0179(14) 0.0169(14) 0.0209(15) 0.0033(11) -0.0012(12) -0.0006(11)
C16 0.0207(15) 0.0351(19) 0.0218(16) 0.0034(13) 0.0008(13) 0.0022(13)
C17 0.0262(16) 0.0414(19) 0.0237(16) -0.0057(14) 0.0026(13) 0.0075(15)
C18 0.0247(16) 0.0349(18) 0.0216(16) 0.0011(13) -0.0045(13) 0.0042(14)

loop_
_atom_type_symbol
_atom_type_description
_atom_type_scat_dispersion_real
_atom_type_scat_dispersion_imag
_atom_type_scat_source
C C 0.0033 0.0016 'International Tables Vol C Tables 4.2.6.8 and 6.1.1.4'
H H 0.0000 0.0000 'International Tables Vol C Tables 4.2.6.8 and 6.1.1.4'
N N 0.0061 0.0033 'International Tables Vol C Tables 4.2.6.8 and 6.1.1.4'
O O 0.0106 0.0060 'International Tables Vol C Tables 4.2.6.8 and 6.1.1.4'
Er Er -0.2586 4.9576 'International Tables Vol C Tables 4.2.6.8 and 6.1.1.4'

loop_
_geom_angle_atom_site_label_1
_geom_angle_atom_site_label_2
_geom_angle_atom_site_label_3
_geom_angle
_geom_angle_site_symmetry_1
_geom_angle_site_symmetry_3
O1 Er1 O1 84.04(10) . 2
O1 Er1 O5 157.31(7) . 2
O1 Er1 O5 93.47(8) 2 2
O1 Er1 O5 93.47(8) . .
O1 Er1 O5 157.31(7) 2 .
O5 Er1 O5 97.14(11) 2 .
O1 Er1 O8 127.65(7) . 6_566
O1 Er1 O8 77.47(7) 2 6_566
O5 Er1 O8 73.18(7) 2 6_566
O5 Er1 O8 86.48(7) . 6_566
O1 Er1 O8 77.47(7) . 5_565
O1 Er1 O8 127.65(7) 2 5_565
O5 Er1 O8 86.48(7) 2 5_565
O5 Er1 O8 73.18(7) . 5_565
O8 Er1 O8 149.26(10) 6_566 5_565
O1 Er1 O7 74.76(7) . 6_566
O1 Er1 O7 77.49(7) 2 6_566
O5 Er1 O7 126.81(7) 2 6_566
O5 Er1 O7 80.10(7) . 6_566
O8 Er1 O7 53.64(6) 6_566 6_566
O8 Er1 O7 139.82(7) 5_565 6_566
O1 Er1 O7 77.49(7) . 5_565
O1 Er1 O7 74.76(7) 2 5_565
O5 Er1 O7 80.10(7) 2 5_565
O5 Er1 O7 126.81(7) . 5_565
O8 Er1 O7 139.82(7) 6_566 5_565
O8 Er1 O7 53.64(6) 5_565 5_565
O7 Er1 O7 142.33(10) 6_566 5_565
O1 Er1 C7 101.00(8) . 6_566
O1 Er1 C7 74.48(8) 2 6_566
O5 Er1 C7 100.03(8) 2 6_566
O5 Er1 C7 83.93(8) . 6_566
O8 Er1 C7 26.87(7) 6_566 6_566
O8 Er1 C7 156.85(7) 5_565 6_566
O7 Er1 C7 26.85(7) 6_566 6_566
O7 Er1 C7 149.19(7) 5_565 6_566
O1 Er1 C7 74.48(8) . 5_565
O1 Er1 C7 101.00(8) 2 5_565
O5 Er1 C7 83.93(8) 2 5_565
O5 Er1 C7 100.03(8) . 5_565
O8 Er1 C7 156.85(7) 6_566 5_565
O8 Er1 C7 26.87(7) 5_565 5_565
O7 Er1 C7 149.19(7) 6_566 5_565
O7 Er1 C7 26.85(7) 5_565 5_565
C7 Er1 C7 174.07(12) 6_566 5_565
C15 N1 C14 126.3(2) . .
C15 N1 H1 116.8 . .
C14 N1 H1 116.8 . .
C3 N2 C4 126.3(2) . .
C3 N2 H2 116.8 . .
C4 N2 H2 116.8 . .
C10 O1 Er1 143.31(18) . .
C16 O3 H7D 116.1 . .
C1 O5 Er1 149.35(19) . .
C7 O7 Er1 91.68(16) . 5_565
C7 O8 Er1 92.29(16) . 5_565
O6 C1 O5 126.2(3) . .
O6 C1 C2 117.7(3) . .
O5 C1 C2 116.1(2) . .
C6 C2 C3 117.9(2) . .
C6 C2 C1 119.6(2) . .
C3 C2 C1 122.5(2) . .
N2 C3 C2 117.6(2) . .
N2 C3 C8 114.8(2) . .
C2 C3 C8 127.6(3) . .
N2 C4 C5 117.1(2) . .
N2 C4 C9 115.9(2) . .
C5 C4 C9 126.9(3) . .
C6 C5 C4 118.4(2) . .
C6 C5 C7 118.5(2) . .
C4 C5 C7 123.0(2) . .
C5 C6 C2 122.6(3) . .
C5 C6 H6 118.7 . .
C2 C6 H6 118.7 . .
O7 C7 O8 122.1(3) . .
O7 C7 C5 120.0(2) . .
O8 C7 C5 117.8(2) . .
O7 C7 Er1 61.47(14) . 5_565
O8 C7 Er1 60.85(14) . 5_565
C5 C7 Er1 172.09(19) . 5_565
C3 C8 H8A 109.5 . .
C3 C8 H8B 109.5 . .
H8A C8 H8B 109.5 . .
C3 C8 H8C 109.5 . .
H8A C8 H8C 109.5 . .
H8B C8 H8C 109.5 . .
C4 C9 H9A 109.5 . .
C4 C9 H9B 109.5 . .
H9A C9 H9B 109.5 . .
C4 C9 H9C 109.5 . .
H9A C9 H9C 109.5 . .
H9B C9 H9C 109.5 . .
O2 C10 O1 126.1(3) . .
O2 C10 C11 118.3(2) . .
O1 C10 C11 115.6(2) . .
C15 C11 C12 118.7(2) . .
C15 C11 C10 122.1(2) . .
C12 C11 C10 119.2(2) . .
C11 C12 C13 122.1(3) . .
C11 C12 H12 118.9 . .
C13 C12 H12 118.9 . .
C12 C13 C14 117.7(3) . .
C12 C13 C16 121.1(3) . .
C14 C13 C16 121.2(3) . .
N1 C14 C13 117.9(3) . .
N1 C14 C17 115.9(3) . .
C13 C14 C17 126.2(3) . .
N1 C15 C11 117.3(2) . .
N1 C15 C18 115.6(2) . .
C11 C15 C18 127.1(3) . .
O4 C16 O3 126.5(3) . .
O4 C16 C13 119.3(3) . .
O3 C16 C13 114.2(3) . .
C14 C17 H17A 109.5 . .
C14 C17 H17B 109.5 . .
H17A C17 H17B 109.5 . .
C14 C17 H17C 109.5 . .
H17A C17 H17C 109.5 . .
H17B C17 H17C 109.5 . .
C15 C18 H18A 109.5 . .
C15 C18 H18B 109.5 . .
H18A C18 H18B 109.5 . .
C15 C18 H18C 109.5 . .
H18A C18 H18C 109.5 . .
H18B C18 H18C 109.5 . .

loop_
_geom_bond_atom_site_label_1
_geom_bond_atom_site_label_2
_geom_bond_distance
_geom_bond_site_symmetry_2
Er1 O1 2.2685(19) .
Er1 O1 2.2685(19) 2
Er1 O5 2.285(2) 2
Er1 O5 2.285(2) .
Er1 O8 2.4324(19) 6_566
Er1 O8 2.4324(19) 5_565
Er1 O7 2.446(2) 6_566
Er1 O7 2.446(2) 5_565
Er1 C7 2.783(3) 6_566
Er1 C7 2.783(3) 5_565
N1 C15 1.346(4) .
N1 C14 1.349(4) .
N1 H1 0.8600 .
N2 C3 1.350(3) .
N2 C4 1.357(3) .
N2 H2 0.8600 .
O1 C10 1.254(3) .
O2 C10 1.244(3) .
O3 C16 1.275(4) .
O3 H7D 1.2451 .
O4 C16 1.219(4) .
O5 C1 1.256(3) .
O6 C1 1.228(4) .
O7 C7 1.257(3) .
O7 Er1 2.446(2) 5_565
O8 C7 1.259(3) .
O8 Er1 2.4324(19) 5_565
C1 C2 1.525(4) .
C2 C6 1.392(4) .
C2 C3 1.396(4) .
C3 C8 1.492(4) .
C4 C5 1.391(4) .
C4 C9 1.504(4) .
C5 C6 1.392(4) .
C5 C7 1.512(4) .
C6 H6 0.9300 .
C7 Er1 2.783(3) 5_565
C8 H8A 0.9600 .
C8 H8B 0.9600 .
C8 H8C 0.9600 .
C9 H9A 0.9600 .
C9 H9B 0.9600 .
C9 H9C 0.9600 .
C10 C11 1.513(4) .
C11 C15 1.389(4) .
C11 C12 1.394(4) .
C12 C13 1.395(4) .
C12 H12 0.9300 .
C13 C14 1.396(4) .
C13 C16 1.524(4) .
C14 C17 1.495(4) .
C15 C18 1.509(4) .
C17 H17A 0.9600 .
C17 H17B 0.9600 .
C17 H17C 0.9600 .
C18 H18A 0.9600 .
C18 H18B 0.9600 .
C18 H18C 0.9600 .

loop_
_geom_hbond_atom_site_label_D
_geom_hbond_atom_site_label_H
_geom_hbond_atom_site_label_A
_geom_hbond_distance_DH
_geom_hbond_distance_HA
_geom_hbond_distance_DA
_geom_hbond_angle_DHA
_geom_hbond_site_symmetry_A
O3 H7D O3 1.25 1.25 2.476(4) 167.6 2_655
N2 H2 O2 0.86 1.88 2.737(3) 171.9 3_545
N1 H1 O6 0.86 1.81 2.667(3) 176.5 6_565

loop_
_geom_torsion_atom_site_label_1
_geom_torsion_atom_site_label_2
_geom_torsion_atom_site_label_3
_geom_torsion_atom_site_label_4
_geom_torsion
_geom_torsion_site_symmetry_1
_geom_torsion_site_symmetry_2
_geom_torsion_site_symmetry_3
_geom_torsion_site_symmetry_4
O1 Er1 O1 C10 -147.3(3) 2 . . .
O5 Er1 O1 C10 -62.6(4) 2 . . .
O5 Er1 O1 C10 55.3(3) . . . .
O8 Er1 O1 C10 143.6(3) 6_566 . . .
O8 Er1 O1 C10 -16.6(3) 5_565 . . .
O7 Er1 O1 C10 134.1(3) 6_566 . . .
O7 Er1 O1 C10 -71.6(3) 5_565 . . .
C7 Er1 O1 C10 139.8(3) 6_566 . . .
C7 Er1 O1 C10 -44.1(3) 5_565 . . .
O1 Er1 O5 C1 99.4(4) . . . .
O1 Er1 O5 C1 16.6(5) 2 . . .
O5 Er1 O5 C1 -100.7(4) 2 . . .
O8 Er1 O5 C1 -28.1(4) 6_566 . . .
O8 Er1 O5 C1 175.2(4) 5_565 . . .
O7 Er1 O5 C1 25.6(4) 6_566 . . .
O7 Er1 O5 C1 176.4(4) 5_565 . . .
C7 Er1 O5 C1 -1.3(4) 6_566 . . .
C7 Er1 O5 C1 174.3(4) 5_565 . . .
Er1 O5 C1 O6 22.0(6) . . . .
Er1 O5 C1 C2 -157.6(3) . . . .
O6 C1 C2 C6 178.8(3) . . . .
O5 C1 C2 C6 -1.6(4) . . . .
O6 C1 C2 C3 -0.6(4) . . . .
O5 C1 C2 C3 179.0(3) . . . .
C4 N2 C3 C2 0.0(4) . . . .
C4 N2 C3 C8 179.8(3) . . . .
C6 C2 C3 N2 0.1(4) . . . .
C1 C2 C3 N2 179.5(2) . . . .
C6 C2 C3 C8 -179.6(3) . . . .
C1 C2 C3 C8 -0.2(5) . . . .
C3 N2 C4 C5 -1.5(4) . . . .
C3 N2 C4 C9 177.1(3) . . . .
N2 C4 C5 C6 2.6(4) . . . .
C9 C4 C5 C6 -175.7(3) . . . .
N2 C4 C5 C7 -176.8(2) . . . .
C9 C4 C5 C7 4.9(4) . . . .
C4 C5 C6 C2 -2.6(4) . . . .
C7 C5 C6 C2 176.9(2) . . . .
C3 C2 C6 C5 1.2(4) . . . .
C1 C2 C6 C5 -178.2(2) . . . .
Er1 O7 C7 O8 -5.9(3) 5_565 . . .
Er1 O7 C7 C5 171.1(2) 5_565 . . .
Er1 O8 C7 O7 6.0(3) 5_565 . . .
Er1 O8 C7 C5 -171.1(2) 5_565 . . .
C6 C5 C7 O7 -165.7(3) . . . .
C4 C5 C7 O7 13.8(4) . . . .
C6 C5 C7 O8 11.5(4) . . . .
C4 C5 C7 O8 -169.1(3) . . . .
C6 C5 C7 Er1 -66.9(15) . . . 5_565
C4 C5 C7 Er1 112.6(14) . . . 5_565
Er1 O1 C10 O2 105.9(4) . . . .
Er1 O1 C10 C11 -75.9(4) . . . .
O2 C10 C11 C15 -35.0(4) . . . .
O1 C10 C11 C15 146.7(3) . . . .
O2 C10 C11 C12 147.1(3) . . . .
O1 C10 C11 C12 -31.2(4) . . . .
C15 C11 C12 C13 0.6(4) . . . .
C10 C11 C12 C13 178.6(3) . . . .
C11 C12 C13 C14 -1.4(4) . . . .
C11 C12 C13 C16 -179.1(3) . . . .
C15 N1 C14 C13 0.8(4) . . . .
C15 N1 C14 C17 -179.3(3) . . . .
C12 C13 C14 N1 0.7(4) . . . .
C16 C13 C14 N1 178.4(3) . . . .
C12 C13 C14 C17 -179.2(3) . . . .
C16 C13 C14 C17 -1.5(5) . . . .
C14 N1 C15 C11 -1.5(4) . . . .
C14 N1 C15 C18 -179.9(3) . . . .
C12 C11 C15 N1 0.8(4) . . . .
C10 C11 C15 N1 -177.2(2) . . . .
C12 C11 C15 C18 178.9(3) . . . .
C10 C11 C15 C18 1.0(4) . . . .
C12 C13 C16 O4 142.7(3) . . . .
C14 C13 C16 O4 -35.0(4) . . . .
C12 C13 C16 O3 -36.6(4) . . . .
C14 C13 C16 O3 145.8(3) . . . .
